data_7227676
loop_
_publ_author_name
'Reinhardt, Maxwell'
'Dalgleish, Simon'
'Shuku, Yoshiaki'
'Reissig, Louisa'
'Matsushita, Michio M.'
'Crain, Jason'
'Awaga, Kunio'
'Robertson, Neil'

_publ_section_title
;
 Molecular and thin film properties of cobalt half-sandwich compounds for
 optoelectronic application.
;
_journal_issue 9
_journal_name_full 'Physical chemistry chemical physics : PCCP'
_journal_page_first 6768
_journal_page_last 6776
_journal_paper_doi 10.1039/c6cp08685c
_journal_volume 19
_journal_year 2017
_chemical_formula_moiety 'C15 H13 Co N2'
_chemical_formula_sum 'C15 H13 Co N2'
_chemical_formula_weight 280.21
_space_group_crystal_system orthorhombic
_space_group_IT_number 61
_space_group_name_Hall '-P 2ac 2ab'
_space_group_name_H-M_alt 'P b c a'
_symmetry_space_group_name_Hall '-P 2ac 2ab'
_symmetry_space_group_name_H-M 'P b c a'
_atom_sites_solution_hydrogens geom
_atom_sites_solution_primary direct
_atom_sites_solution_secondary difmap
_audit_update_record
;
2016-12-07 deposited with the CCDC.
2017-02-10 downloaded from the CCDC.
;
_cell_angle_alpha 90.0000
_cell_angle_beta 90.0000
_cell_angle_gamma 90.0000
_cell_formula_units_Z 32
_cell_length_a 8.0533(8)
_cell_length_b 25.607(3)
_cell_length_c 45.045(5)
_cell_measurement_reflns_used 13119
_cell_measurement_temperature 123
_cell_measurement_theta_max 27.48
_cell_measurement_theta_min 3.11
_cell_volume 9289.2(18)
_computing_cell_refinement CrystalClear
_computing_data_collection 'CrystalClear (Rigaku/MSC Inc., 2006)'
_computing_data_reduction CrystalClear
_computing_molecular_graphics 'CrystalStructure 4.2.2'
_computing_publication_material 'CrystalStructure 4.2.2 (Rigaku, 2016)'
_computing_structure_refinement 'SHELXL Version 2016/4 (Sheldrick, 2008)'
_computing_structure_solution SIR97
_diffrn_ambient_temperature 123
_diffrn_detector_area_resol_mean 7.314
_diffrn_measured_fraction_theta_full 0.982
_diffrn_measured_fraction_theta_max 0.979
_diffrn_measurement_device_type 'Rigaku Saturn70'
_diffrn_measurement_method \w
_diffrn_radiation_type 'Mo K\a'
_diffrn_radiation_wavelength 0.71075
_diffrn_reflns_av_R_equivalents 0.0540
_diffrn_reflns_Laue_measured_fraction_full 0.982
_diffrn_reflns_Laue_measured_fraction_max 0.979
_diffrn_reflns_limit_h_max 10
_diffrn_reflns_limit_h_min -9
_diffrn_reflns_limit_k_max 33
_diffrn_reflns_limit_k_min -33
_diffrn_reflns_limit_l_max 58
_diffrn_reflns_limit_l_min -44
_diffrn_reflns_number 48629
_diffrn_reflns_point_group_measured_fraction_full 0.982
_diffrn_reflns_point_group_measured_fraction_max 0.979
_diffrn_reflns_theta_full 25.242
_diffrn_reflns_theta_max 27.490
_diffrn_reflns_theta_min 3.110
_diffrn_standards_number 0
_exptl_absorpt_coefficient_mu 1.458
_exptl_absorpt_correction_T_max 0.957
_exptl_absorpt_correction_T_min 0.685
_exptl_absorpt_correction_type multi-scan
_exptl_absorpt_process_details 'REQAB (Rigaku, 1998)'
_exptl_crystal_colour green
_exptl_crystal_density_diffrn 1.603
_exptl_crystal_density_method 'not measured'
_exptl_crystal_description block
_exptl_crystal_F_000 4608.00
_exptl_crystal_size_max 0.110
_exptl_crystal_size_mid 0.050
_exptl_crystal_size_min 0.030
_refine_diff_density_max 0.78
_refine_diff_density_min -0.50
_refine_ls_extinction_method none
_refine_ls_goodness_of_fit_ref 1.089
_refine_ls_hydrogen_treatment constr
_refine_ls_number_parameters 649
_refine_ls_number_reflns 10445
_refine_ls_number_restraints 0
_refine_ls_R_factor_all 0.0686
_refine_ls_R_factor_gt 0.0510
_refine_ls_shift/su_max 0.001
_refine_ls_structure_factor_coef Fsqd
_refine_ls_weighting_details 'w = 1/[\s^2^(Fo^2^)+(0.0431P)^2^+11.1663P] where P=(Fo^2^+2Fc^2^)/3'
_refine_ls_weighting_scheme calc
_refine_ls_wR_factor_gt 0.1044
_refine_ls_wR_factor_ref 0.1138
_reflns_Friedel_coverage 0.000
_reflns_number_gt 8255
_reflns_number_total 10445
_reflns_threshold_expression F^2^>2.0\s(F^2^)
_cod_data_source_file c6cp08685c2.cif
_cod_data_source_block Xray286
_cod_depositor_comments 'Adding full bibliography for 7227676.cif.'
_cod_original_cell_volume 9289.3(16)
_cod_database_code 7227676

loop_
_space_group_symop_id
_space_group_symop_operation_xyz
1 +X,+Y,+Z
2 1/2+X,1/2-Y,-Z
3 -X,1/2+Y,1/2-Z
4 1/2-X,-Y,1/2+Z
5 -X,-Y,-Z
6 -1/2-X,-1/2+Y,+Z
7 +X,-1/2-Y,-1/2+Z
8 -1/2+X,+Y,-1/2-Z

loop_
_atom_site_label
_atom_site_type_symbol
_atom_site_fract_x
_atom_site_fract_y
_atom_site_fract_z
_atom_site_U_iso_or_equiv
_atom_site_adp_type
_atom_site_occupancy
_atom_site_site_symmetry_order
_atom_site_calc_flag
_atom_site_refinement_flags_posn
_atom_site_refinement_flags_adp
CO1 Co 0.20885(5) 0.13370(2) 0.08657(2) 0.01714(10) Uani 1 1 d . .
CO2 Co 0.76439(5) 0.40172(2) 0.03778(2) 0.01725(10) Uani 1 1 d . .
CO3 Co 0.19083(5) 0.16765(2) 0.21154(2) 0.01920(11) Uani 1 1 d . .
CO4 Co 0.82435(5) 0.43489(2) 0.16276(2) 0.01792(10) Uani 1 1 d . .
N1 N 0.1479(3) 0.19321(10) 0.06654(6) 0.0200(5) Uani 1 1 d . .
H1A H 0.088630 0.191901 0.050144 0.024 Uiso 1 1 calc R U
N2 N 0.3041(3) 0.18066(10) 0.11257(6) 0.0197(5) Uani 1 1 d . .
H2A H 0.355795 0.170355 0.128755 0.024 Uiso 1 1 calc R U
N3 N 0.6831(3) 0.34535(10) 0.05845(5) 0.0188(5) Uani 1 1 d . .
H3A H 0.628273 0.349135 0.075216 0.023 Uiso 1 1 calc R U
N4 N 0.8390(3) 0.35113(9) 0.01191(5) 0.0195(5) Uani 1 1 d . .
H4A H 0.894585 0.359118 -0.004287 0.023 Uiso 1 1 calc R U
N5 N 0.1562(3) 0.22875(10) 0.19078(6) 0.0222(6) Uani 1 1 d . .
H5A H 0.099213 0.229363 0.174123 0.027 Uiso 1 1 calc R U
N6 N 0.2967(3) 0.21159(10) 0.23804(6) 0.0211(6) Uani 1 1 d . .
H6A H 0.340255 0.199993 0.254700 0.025 Uiso 1 1 calc R U
N7 N 0.7319(3) 0.38150(10) 0.18431(6) 0.0204(5) Uani 1 1 d . .
H7A H 0.680882 0.387405 0.201261 0.024 Uiso 1 1 calc R U
N8 N 0.8831(3) 0.38120(10) 0.13731(5) 0.0207(5) Uani 1 1 d . .
H8A H 0.940074 0.386914 0.120968 0.025 Uiso 1 1 calc R U
C1 C 0.1254(4) 0.07672(12) 0.05850(7) 0.0228(7) Uani 1 1 d . .
H1 H 0.069751 0.082722 0.038951 0.027 Uiso 1 1 calc R U
C2 C 0.0439(4) 0.07226(13) 0.08629(8) 0.0318(8) Uani 1 1 d . .
H2 H -0.078485 0.074328 0.089873 0.038 Uiso 1 1 calc R U
C3 C 0.1693(5) 0.06447(13) 0.10817(8) 0.0344(9) Uani 1 1 d . .
H3 H 0.150720 0.059980 0.129970 0.041 Uiso 1 1 calc R U
C4 C 0.3239(4) 0.06439(12) 0.09361(8) 0.0268(7) Uani 1 1 d . .
H4 H 0.434296 0.059715 0.103430 0.032 Uiso 1 1 calc R U
C5 C 0.2982(4) 0.07141(11) 0.06298(7) 0.0227(7) Uani 1 1 d . .
H5 H 0.385953 0.072548 0.047295 0.027 Uiso 1 1 calc R U
C6 C 0.1984(3) 0.23888(11) 0.07823(6) 0.0156(6) Uani 1 1 d . .
C7 C 0.1734(3) 0.28919(12) 0.06717(7) 0.0175(6) Uani 1 1 d . .
H7 H 0.112337 0.294151 0.049343 0.021 Uiso 1 1 calc R U
C8 C 0.2381(3) 0.33233(11) 0.08235(6) 0.0151(6) Uani 1 1 d . .
C9 C 0.2165(4) 0.38445(12) 0.07163(7) 0.0204(6) Uani 1 1 d . .
H9 H 0.155928 0.390122 0.053822 0.024 Uiso 1 1 calc R U
C10 C 0.2809(4) 0.42599(12) 0.08639(7) 0.0222(7) Uani 1 1 d . .
H10 H 0.264429 0.460238 0.078846 0.027 Uiso 1 1 calc R U
C11 C 0.3726(4) 0.41878(12) 0.11301(7) 0.0227(7) Uani 1 1 d . .
H11 H 0.415990 0.448205 0.123241 0.027 Uiso 1 1 calc R U
C12 C 0.3986(4) 0.36979(11) 0.12394(7) 0.0192(6) Uani 1 1 d . .
H12 H 0.461896 0.365468 0.141564 0.023 Uiso 1 1 calc R U
C13 C 0.3323(3) 0.32488(11) 0.10937(6) 0.0144(6) Uani 1 1 d . .
C14 C 0.3563(4) 0.27432(11) 0.12061(6) 0.0174(6) Uani 1 1 d . .
H14 H 0.417029 0.269201 0.138455 0.021 Uiso 1 1 calc R U
C15 C 0.2903(3) 0.23162(11) 0.10541(6) 0.0151(6) Uani 1 1 d . .
C16 C 0.6932(4) 0.46256(12) 0.06440(7) 0.0228(7) Uani 1 1 d . .
H16 H 0.630469 0.459538 0.083479 0.027 Uiso 1 1 calc R U
C17 C 0.8685(4) 0.46222(11) 0.06134(7) 0.0209(6) Uani 1 1 d . .
H17 H 0.951205 0.458979 0.077796 0.025 Uiso 1 1 calc R U
C18 C 0.9048(4) 0.46660(11) 0.03074(7) 0.0239(7) Uani 1 1 d . .
H18 H 1.018357 0.467212 0.021779 0.029 Uiso 1 1 calc R U
C19 C 0.7539(5) 0.47089(12) 0.01501(7) 0.0291(8) Uani 1 1 d . .
H19 H 0.741654 0.474972 -0.006958 0.035 Uiso 1 1 calc R U
C20 C 0.6227(4) 0.46846(12) 0.03596(8) 0.0296(8) Uani 1 1 d . .
H20 H 0.501372 0.470206 0.031340 0.036 Uiso 1 1 calc R U
C21 C 0.7121(3) 0.29773(11) 0.04650(6) 0.0155(6) Uani 1 1 d . .
C22 C 0.6643(4) 0.24916(12) 0.05770(6) 0.0179(6) Uani 1 1 d . .
H22 H 0.603140 0.246999 0.075689 0.021 Uiso 1 1 calc R U
C23 C 0.7071(3) 0.20360(11) 0.04222(6) 0.0155(6) Uani 1 1 d . .
C24 C 0.6595(4) 0.15292(11) 0.05268(7) 0.0191(6) Uani 1 1 d . .
H24 H 0.597024 0.149890 0.070484 0.023 Uiso 1 1 calc R U
C25 C 0.7024(4) 0.10920(12) 0.03749(7) 0.0224(7) Uani 1 1 d . .
H25 H 0.670200 0.075992 0.044916 0.027 Uiso 1 1 calc R U
C26 C 0.7945(4) 0.11224(12) 0.01076(7) 0.0207(7) Uani 1 1 d . .
H26 H 0.822624 0.081184 0.000377 0.025 Uiso 1 1 calc R U
C27 C 0.8431(4) 0.15974(12) -0.00019(7) 0.0195(6) Uani 1 1 d . .
H27 H 0.905829 0.161320 -0.018032 0.023 Uiso 1 1 calc R U
C28 C 0.8003(3) 0.20710(11) 0.01496(6) 0.0162(6) Uani 1 1 d . .
C29 C 0.8476(4) 0.25587(11) 0.00376(6) 0.0182(6) Uani 1 1 d . .
H29 H 0.909099 0.258066 -0.014197 0.022 Uiso 1 1 calc R U
C30 C 0.8040(3) 0.30138(11) 0.01909(6) 0.0157(6) Uani 1 1 d . .
C31 C 0.1446(4) 0.09856(13) 0.23332(7) 0.0268(7) Uani 1 1 d . .
H31 H 0.140665 0.093485 0.255318 0.032 Uiso 1 1 calc R U
C32 C 0.0080(4) 0.11148(13) 0.21467(8) 0.0283(7) Uani 1 1 d . .
H32 H -0.109168 0.117302 0.221233 0.034 Uiso 1 1 calc R U
C33 C 0.0681(4) 0.11507(13) 0.18513(7) 0.0263(7) Uani 1 1 d . .
H33 H 0.000200 0.123807 0.167218 0.032 Uiso 1 1 calc R U
C34 C 0.2410(4) 0.10398(12) 0.18530(7) 0.0256(7) Uani 1 1 d . .
H34 H 0.316129 0.103243 0.167624 0.031 Uiso 1 1 calc R U
C35 C 0.2869(4) 0.09349(13) 0.21502(8) 0.0264(7) Uani 1 1 d . .
H35 H 0.401260 0.084536 0.222017 0.032 Uiso 1 1 calc R U
C36 C 0.2231(4) 0.27254(12) 0.20251(7) 0.0184(6) Uani 1 1 d . .
C37 C 0.2195(3) 0.32282(12) 0.19065(7) 0.0195(6) Uani 1 1 d . .
H37 H 0.165568 0.329244 0.172250 0.023 Uiso 1 1 calc R U
C38 C 0.2959(3) 0.36378(12) 0.20607(6) 0.0177(6) Uani 1 1 d . .
C39 C 0.2951(4) 0.41613(12) 0.19473(7) 0.0215(7) Uani 1 1 d . .
H39 H 0.244517 0.422807 0.176053 0.026 Uiso 1 1 calc R U
C40 C 0.3649(4) 0.45662(13) 0.20999(7) 0.0225(7) Uani 1 1 d . .
H40 H 0.360615 0.491121 0.202275 0.027 Uiso 1 1 calc R U
C41 C 0.4447(4) 0.44632(12) 0.23780(7) 0.0240(7) Uani 1 1 d . .
H41 H 0.496286 0.474176 0.248242 0.029 Uiso 1 1 calc R U
C42 C 0.4479(4) 0.39738(12) 0.24954(7) 0.0218(7) Uani 1 1 d . .
H42 H 0.500096 0.391729 0.268180 0.026 Uiso 1 1 calc R U
C43 C 0.3744(3) 0.35452(12) 0.23432(6) 0.0187(6) Uani 1 1 d . .
C44 C 0.3773(4) 0.30372(12) 0.24613(6) 0.0185(6) Uani 1 1 d . .
H44 H 0.429071 0.297271 0.264720 0.022 Uiso 1 1 calc R U
C45 C 0.3033(3) 0.26255(12) 0.23035(6) 0.0172(6) Uani 1 1 d . .
C46 C 0.7797(4) 0.49817(12) 0.18955(7) 0.0240(7) Uani 1 1 d . .
H46 H 0.724556 0.497303 0.209431 0.029 Uiso 1 1 calc R U
C47 C 0.9520(4) 0.49335(12) 0.18418(7) 0.0232(7) Uani 1 1 d . .
H47 H 1.039839 0.488330 0.199622 0.028 Uiso 1 1 calc R U
C48 C 0.9788(4) 0.49634(12) 0.15301(7) 0.0242(7) Uani 1 1 d . .
H48 H 1.088373 0.494158 0.142647 0.029 Uiso 1 1 calc R U
C49 C 0.8219(4) 0.50371(12) 0.13937(7) 0.0262(7) Uani 1 1 d . .
H49 H 0.801524 0.507282 0.117563 0.031 Uiso 1 1 calc R U
C50 C 0.6988(4) 0.50504(12) 0.16180(7) 0.0258(7) Uani 1 1 d . .
H50 H 0.576782 0.509749 0.158668 0.031 Uiso 1 1 calc R U
C51 C 0.7453(4) 0.33293(12) 0.17314(6) 0.0168(6) Uani 1 1 d . .
C52 C 0.6839(3) 0.28631(12) 0.18490(7) 0.0184(6) Uani 1 1 d . .
H52 H 0.627801 0.286386 0.203446 0.022 Uiso 1 1 calc R U
C53 C 0.7051(3) 0.23955(11) 0.16936(6) 0.0160(6) Uani 1 1 d . .
C54 C 0.6388(4) 0.19155(12) 0.18010(7) 0.0217(6) Uani 1 1 d . .
H54 H 0.582024 0.191076 0.198586 0.026 Uiso 1 1 calc R U
C55 C 0.6549(4) 0.14627(12) 0.16442(7) 0.0218(7) Uani 1 1 d . .
H55 H 0.609738 0.114745 0.172060 0.026 Uiso 1 1 calc R U
C56 C 0.7390(4) 0.14610(12) 0.13671(7) 0.0227(7) Uani 1 1 d . .
H56 H 0.747889 0.114545 0.125739 0.027 Uiso 1 1 calc R U
C57 C 0.8072(4) 0.19090(12) 0.12572(7) 0.0204(6) Uani 1 1 d . .
H57 H 0.865312 0.189941 0.107377 0.024 Uiso 1 1 calc R U
C58 C 0.7926(3) 0.23918(11) 0.14135(6) 0.0162(6) Uani 1 1 d . .
C59 C 0.8577(4) 0.28595(11) 0.12980(6) 0.0185(6) Uani 1 1 d . .
H59 H 0.917566 0.285701 0.111629 0.022 Uiso 1 1 calc R U
C60 C 0.8337(4) 0.33295(12) 0.14520(7) 0.0180(6) Uani 1 1 d . .

loop_
_atom_site_aniso_label
_atom_site_aniso_U_11
_atom_site_aniso_U_22
_atom_site_aniso_U_33
_atom_site_aniso_U_23
_atom_site_aniso_U_13
_atom_site_aniso_U_12
CO1 0.0206(2) 0.0138(2) 0.0170(2) -0.00146(16) -0.00109(16) -0.00110(15)
CO2 0.0214(2) 0.0132(2) 0.0172(2) -0.00174(16) 0.00049(16) -0.00023(16)
CO3 0.0180(2) 0.0215(2) 0.0181(2) -0.00194(17) -0.00068(16) -0.00206(16)
CO4 0.0207(2) 0.0161(2) 0.0169(2) -0.00077(16) 0.00113(16) -0.00079(15)
N1 0.0230(14) 0.0200(13) 0.0172(13) -0.0013(10) -0.0051(10) -0.0024(10)
N2 0.0263(14) 0.0171(13) 0.0157(13) 0.0003(10) -0.0031(10) 0.0002(10)
N3 0.0210(13) 0.0212(13) 0.0143(13) -0.0033(10) 0.0033(10) 0.0012(10)
N4 0.0279(14) 0.0155(12) 0.0152(13) 0.0011(10) 0.0061(10) -0.0033(10)
N5 0.0236(14) 0.0261(14) 0.0169(13) -0.0032(11) -0.0059(11) -0.0002(11)
N6 0.0249(14) 0.0222(14) 0.0163(13) 0.0014(11) -0.0020(10) -0.0007(11)
N7 0.0196(13) 0.0225(14) 0.0189(13) -0.0035(11) 0.0039(10) -0.0031(10)
N8 0.0252(14) 0.0198(13) 0.0172(13) 0.0005(10) 0.0069(11) 0.0004(10)
C1 0.0241(16) 0.0193(15) 0.0250(17) -0.0073(12) -0.0046(13) 0.0005(12)
C2 0.0280(18) 0.0228(17) 0.045(2) -0.0139(15) 0.0107(16) -0.0087(14)
C3 0.065(3) 0.0165(16) 0.0220(18) -0.0009(13) 0.0048(17) -0.0101(16)
C4 0.0330(19) 0.0146(15) 0.0327(19) 0.0007(13) -0.0105(15) -0.0009(13)
C5 0.0269(17) 0.0139(15) 0.0273(18) -0.0063(13) 0.0027(13) -0.0008(12)
C6 0.0112(14) 0.0206(15) 0.0149(14) -0.0009(11) 0.0006(11) -0.0007(11)
C7 0.0156(15) 0.0224(15) 0.0145(14) -0.0015(12) -0.0035(11) 0.0034(11)
C8 0.0140(14) 0.0180(14) 0.0133(14) 0.0020(11) 0.0024(11) 0.0018(11)
C9 0.0215(16) 0.0211(16) 0.0186(16) 0.0030(12) 0.0003(12) 0.0049(12)
C10 0.0276(17) 0.0155(15) 0.0235(17) 0.0019(12) 0.0013(13) -0.0016(12)
C11 0.0245(16) 0.0195(15) 0.0239(16) -0.0051(12) 0.0023(13) -0.0068(12)
C12 0.0189(15) 0.0197(15) 0.0190(15) -0.0021(12) -0.0012(12) -0.0032(12)
C13 0.0146(14) 0.0165(14) 0.0120(14) -0.0017(11) 0.0023(10) 0.0012(11)
C14 0.0176(15) 0.0200(15) 0.0147(14) -0.0007(11) -0.0001(11) 0.0015(11)
C15 0.0153(14) 0.0162(14) 0.0137(14) 0.0026(11) 0.0009(11) 0.0020(11)
C16 0.0259(17) 0.0158(15) 0.0268(17) -0.0066(13) 0.0030(13) 0.0013(12)
C17 0.0227(16) 0.0175(15) 0.0226(16) -0.0041(12) -0.0025(12) -0.0034(12)
C18 0.0320(18) 0.0106(14) 0.0290(17) -0.0005(12) 0.0050(14) -0.0040(12)
C19 0.057(2) 0.0112(15) 0.0192(17) -0.0011(12) -0.0088(16) 0.0019(15)
C20 0.0278(18) 0.0207(16) 0.040(2) -0.0093(14) -0.0105(15) 0.0074(13)
C21 0.0150(14) 0.0168(15) 0.0146(14) -0.0002(11) -0.0030(11) 0.0021(11)
C22 0.0164(15) 0.0240(16) 0.0134(14) 0.0003(12) 0.0019(11) 0.0005(12)
C23 0.0148(14) 0.0157(14) 0.0161(15) 0.0016(11) -0.0023(11) -0.0018(11)
C24 0.0167(15) 0.0208(15) 0.0198(15) 0.0040(12) 0.0014(12) -0.0035(12)
C25 0.0226(16) 0.0159(15) 0.0288(18) 0.0060(13) -0.0020(13) -0.0018(12)
C26 0.0194(16) 0.0174(15) 0.0254(17) -0.0026(12) -0.0009(12) 0.0027(12)
C27 0.0188(15) 0.0223(16) 0.0175(15) -0.0030(12) 0.0022(12) 0.0032(12)
C28 0.0151(14) 0.0177(15) 0.0158(14) -0.0014(11) -0.0027(11) -0.0013(11)
C29 0.0199(15) 0.0204(15) 0.0143(14) 0.0007(11) 0.0049(12) -0.0001(12)
C30 0.0146(14) 0.0170(15) 0.0156(14) 0.0006(11) -0.0014(11) -0.0002(11)
C31 0.0344(19) 0.0246(17) 0.0215(17) -0.0006(13) 0.0004(14) -0.0072(14)
C32 0.0192(16) 0.0298(18) 0.0360(19) -0.0075(15) 0.0030(14) -0.0088(13)
C33 0.0241(17) 0.0263(17) 0.0287(18) -0.0060(14) -0.0060(14) -0.0058(13)
C34 0.0257(17) 0.0238(17) 0.0272(17) -0.0079(14) 0.0010(14) 0.0005(13)
C35 0.0202(16) 0.0224(17) 0.037(2) -0.0023(15) -0.0032(14) -0.0003(13)
C36 0.0158(15) 0.0236(16) 0.0158(15) -0.0030(12) -0.0004(11) 0.0014(12)
C37 0.0160(15) 0.0305(18) 0.0120(14) -0.0009(12) -0.0007(11) 0.0050(12)
C38 0.0138(14) 0.0224(16) 0.0168(15) -0.0039(12) 0.0017(11) 0.0037(11)
C39 0.0243(17) 0.0244(17) 0.0157(15) 0.0016(12) 0.0009(12) 0.0041(13)
C40 0.0223(16) 0.0277(17) 0.0176(16) 0.0033(13) 0.0008(12) 0.0005(13)
C41 0.0247(17) 0.0257(17) 0.0218(16) -0.0068(13) 0.0052(13) -0.0021(13)
C42 0.0197(15) 0.0301(17) 0.0155(15) -0.0057(12) 0.0009(12) 0.0008(13)
C43 0.0116(14) 0.0273(16) 0.0173(15) -0.0045(12) 0.0020(11) 0.0016(12)
C44 0.0173(15) 0.0277(16) 0.0104(14) -0.0005(12) -0.0013(11) 0.0011(12)
C45 0.0154(15) 0.0222(16) 0.0138(14) -0.0015(12) 0.0018(11) 0.0005(11)
C46 0.0303(18) 0.0182(16) 0.0237(17) -0.0047(13) 0.0020(13) -0.0001(13)
C47 0.0259(17) 0.0195(16) 0.0243(16) 0.0009(13) -0.0050(13) -0.0049(13)
C48 0.0265(17) 0.0179(15) 0.0284(17) 0.0008(13) 0.0056(13) -0.0032(13)
C49 0.043(2) 0.0157(15) 0.0204(17) 0.0005(13) -0.0036(14) 0.0009(13)
C50 0.0235(17) 0.0214(17) 0.0326(19) -0.0047(14) -0.0060(14) 0.0040(13)
C51 0.0157(14) 0.0201(15) 0.0146(14) -0.0001(11) -0.0020(11) 0.0015(11)
C52 0.0170(15) 0.0236(16) 0.0146(15) 0.0008(12) 0.0014(11) 0.0011(12)
C53 0.0131(14) 0.0199(15) 0.0149(15) 0.0002(12) -0.0014(11) 0.0024(11)
C54 0.0167(15) 0.0238(16) 0.0246(17) 0.0019(13) 0.0008(12) -0.0003(12)
C55 0.0166(15) 0.0200(15) 0.0287(17) 0.0027(13) 0.0000(13) 0.0000(12)
C56 0.0245(16) 0.0189(16) 0.0247(17) -0.0057(13) -0.0033(13) 0.0021(12)
C57 0.0216(16) 0.0221(16) 0.0174(16) -0.0029(12) 0.0000(12) 0.0025(12)
C58 0.0129(14) 0.0191(15) 0.0165(15) 0.0004(12) -0.0008(11) 0.0028(11)
C59 0.0196(15) 0.0226(16) 0.0132(14) 0.0006(11) 0.0052(11) 0.0018(12)
C60 0.0184(15) 0.0189(15) 0.0167(15) 0.0021(12) -0.0010(11) -0.0003(12)

loop_
_atom_type_symbol
_atom_type_description
_atom_type_scat_dispersion_real
_atom_type_scat_dispersion_imag
_atom_type_scat_source
C C 0.0033 0.0016
;
International Tables for Crystallography
(Vol. C, Tables 4.2.6.8 and 6.1.1.4)
;
H H 0.0000 0.0000
;
International Tables for Crystallography
(Vol. C, Table 6.1.1.4)
;
N N 0.0061 0.0033
;
International Tables for Crystallography
(Vol. C, Tables 4.2.6.8 and 6.1.1.4)
;
Co Co 0.3494 0.9721
;
International Tables for Crystallography
(Vol. C, Tables 4.2.6.8 and 6.1.1.4)
;

loop_
_geom_angle_atom_site_label_1
_geom_angle_atom_site_label_2
_geom_angle_atom_site_label_3
_geom_angle
N1 CO1 N2 83.25(11)
N1 CO1 C4 157.65(13)
N2 CO1 C4 106.33(12)
N1 CO1 C1 101.56(12)
N2 CO1 C1 173.80(12)
C4 CO1 C1 67.79(13)
N1 CO1 C5 119.02(12)
N2 CO1 C5 133.70(12)
C4 CO1 C5 40.38(13)
C1 CO1 C5 40.39(12)
N1 CO1 C3 155.47(14)
N2 CO1 C3 109.11(13)
C4 CO1 C3 40.42(14)
C1 CO1 C3 67.95(13)
C5 CO1 C3 68.07(14)
N1 CO1 C2 117.27(13)
N2 CO1 C2 140.34(13)
C4 CO1 C2 68.10(14)
C1 CO1 C2 40.43(13)
C5 CO1 C2 68.17(13)
C3 CO1 C2 40.60(14)
N3 CO2 N4 83.37(11)
N3 CO2 C18 156.66(12)
N4 CO2 C18 107.11(12)
N3 CO2 C16 101.60(12)
N4 CO2 C16 174.98(12)
C18 CO2 C16 68.01(13)
N3 CO2 C19 156.61(13)
N4 CO2 C19 107.74(12)
C18 CO2 C19 40.43(13)
C16 CO2 C19 67.90(13)
N3 CO2 C17 118.38(12)
N4 CO2 C17 136.29(12)
C18 CO2 C17 40.43(12)
C16 CO2 C17 40.43(12)
C19 CO2 C17 67.90(13)
N3 CO2 C20 118.37(13)
N4 CO2 C20 137.71(13)
C18 CO2 C20 67.88(13)
C16 CO2 C20 40.17(13)
C19 CO2 C20 40.41(14)
C17 CO2 C20 67.71(13)
N5 CO3 N6 83.14(11)
N5 CO3 C33 100.97(12)
N6 CO3 C33 175.19(13)
N5 CO3 C34 114.30(13)
N6 CO3 C34 139.81(12)
C33 CO3 C34 40.52(13)
N5 CO3 C35 151.53(13)
N6 CO3 C35 109.83(12)
C33 CO3 C35 67.62(13)
C34 CO3 C35 40.26(13)
N5 CO3 C31 160.80(12)
N6 CO3 C31 107.39(12)
C33 CO3 C31 67.96(13)
C34 CO3 C31 68.11(13)
C35 CO3 C31 40.31(13)
N5 CO3 C32 121.23(13)
N6 CO3 C32 135.18(12)
C33 CO3 C32 40.34(13)
C34 CO3 C32 68.06(13)
C35 CO3 C32 67.63(13)
C31 CO3 C32 40.42(13)
N7 CO4 N8 82.99(11)
N7 CO4 C46 101.89(12)
N8 CO4 C46 174.38(12)
N7 CO4 C48 158.44(12)
N8 CO4 C48 106.39(12)
C46 CO4 C48 68.08(13)
N7 CO4 C49 155.11(13)
N8 CO4 C49 108.80(12)
C46 CO4 C49 67.81(13)
C48 CO4 C49 40.40(13)
N7 CO4 C47 119.80(12)
N8 CO4 C47 134.70(12)
C46 CO4 C47 40.26(12)
C48 CO4 C47 40.50(12)
C49 CO4 C47 67.72(13)
N7 CO4 C50 117.47(13)
N8 CO4 C50 139.41(12)
C46 CO4 C50 40.40(13)
C48 CO4 C50 67.97(13)
C49 CO4 C50 40.25(13)
C47 CO4 C50 67.72(13)
C6 N1 CO1 116.6(2)
C6 N1 H1A 121.7
CO1 N1 H1A 121.7
C15 N2 CO1 116.4(2)
C15 N2 H2A 121.8
CO1 N2 H2A 121.8
C21 N3 CO2 116.4(2)
C21 N3 H3A 121.8
CO2 N3 H3A 121.8
C30 N4 CO2 116.5(2)
C30 N4 H4A 121.8
CO2 N4 H4A 121.8
C36 N5 CO3 116.5(2)
C36 N5 H5A 121.8
CO3 N5 H5A 121.8
C45 N6 CO3 116.1(2)
C45 N6 H6A 121.9
CO3 N6 H6A 121.9
C51 N7 CO4 117.3(2)
C51 N7 H7A 121.4
CO4 N7 H7A 121.4
C60 N8 CO4 116.3(2)
C60 N8 H8A 121.9
CO4 N8 H8A 121.9
C5 C1 C2 108.8(3)
C5 C1 CO1 69.91(17)
C2 C1 CO1 70.35(18)
C5 C1 H1 125.6
C2 C1 H1 125.6
CO1 C1 H1 125.6
C1 C2 C3 107.1(3)
C1 C2 CO1 69.22(18)
C3 C2 CO1 69.24(18)
C1 C2 H2 126.5
C3 C2 H2 126.5
CO1 C2 H2 126.5
C4 C3 C2 107.8(3)
C4 C3 CO1 69.02(18)
C2 C3 CO1 70.16(19)
C4 C3 H3 126.1
C2 C3 H3 126.1
CO1 C3 H3 126.1
C5 C4 C3 109.0(3)
C5 C4 CO1 70.57(18)
C3 C4 CO1 70.55(19)
C5 C4 H4 125.5
C3 C4 H4 125.5
CO1 C4 H4 125.5
C4 C5 C1 107.3(3)
C4 C5 CO1 69.05(18)
C1 C5 CO1 69.70(17)
C4 C5 H5 126.3
C1 C5 H5 126.3
CO1 C5 H5 126.3
N1 C6 C7 128.2(3)
N1 C6 C15 112.0(3)
C7 C6 C15 119.7(3)
C6 C7 C8 120.0(3)
C6 C7 H7 120.0
C8 C7 H7 120.0
C7 C8 C9 121.8(3)
C7 C8 C13 120.1(3)
C9 C8 C13 118.1(3)
C10 C9 C8 121.3(3)
C10 C9 H9 119.4
C8 C9 H9 119.4
C9 C10 C11 120.7(3)
C9 C10 H10 119.7
C11 C10 H10 119.7
C12 C11 C10 120.3(3)
C12 C11 H11 119.9
C10 C11 H11 119.9
C11 C12 C13 121.2(3)
C11 C12 H12 119.4
C13 C12 H12 119.4
C14 C13 C12 121.7(3)
C14 C13 C8 119.8(3)
C12 C13 C8 118.5(3)
C15 C14 C13 119.6(3)
C15 C14 H14 120.2
C13 C14 H14 120.2
N2 C15 C14 127.5(3)
N2 C15 C6 111.7(3)
C14 C15 C6 120.7(3)
C20 C16 C17 108.3(3)
C20 C16 CO2 70.26(18)
C17 C16 CO2 70.12(17)
C20 C16 H16 125.9
C17 C16 H16 125.9
CO2 C16 H16 125.9
C18 C17 C16 107.5(3)
C18 C17 CO2 68.95(17)
C16 C17 CO2 69.45(17)
C18 C17 H17 126.3
C16 C17 H17 126.3
CO2 C17 H17 126.3
C19 C18 C17 108.5(3)
C19 C18 CO2 70.33(18)
C17 C18 CO2 70.62(17)
C19 C18 H18 125.7
C17 C18 H18 125.7
CO2 C18 H18 125.7
C18 C19 C20 107.7(3)
C18 C19 CO2 69.25(17)
C20 C19 CO2 70.10(19)
C18 C19 H19 126.1
C20 C19 H19 126.1
CO2 C19 H19 126.1
C16 C20 C19 108.0(3)
C16 C20 CO2 69.58(18)
C19 C20 CO2 69.49(18)
C16 C20 H20 126.0
C19 C20 H20 126.0
CO2 C20 H20 126.0
N3 C21 C22 127.7(3)
N3 C21 C30 111.7(3)
C22 C21 C30 120.6(3)
C21 C22 C23 119.6(3)
C21 C22 H22 120.2
C23 C22 H22 120.2
C22 C23 C24 121.6(3)
C22 C23 C28 120.0(3)
C24 C23 C28 118.4(3)
C25 C24 C23 120.9(3)
C25 C24 H24 119.6
C23 C24 H24 119.6
C24 C25 C26 121.1(3)
C24 C25 H25 119.4
C26 C25 H25 119.4
C27 C26 C25 120.3(3)
C27 C26 H26 119.8
C25 C26 H26 119.8
C26 C27 C28 120.7(3)
C26 C27 H27 119.6
C28 C27 H27 119.6
C29 C28 C27 121.2(3)
C29 C28 C23 120.3(3)
C27 C28 C23 118.5(3)
C30 C29 C28 119.8(3)
C30 C29 H29 120.1
C28 C29 H29 120.1
N4 C30 C29 128.2(3)
N4 C30 C21 112.0(3)
C29 C30 C21 119.8(3)
C35 C31 C32 107.6(3)
C35 C31 CO3 69.84(19)
C32 C31 CO3 70.03(19)
C35 C31 H31 126.2
C32 C31 H31 126.2
CO3 C31 H31 126.2
C33 C32 C31 107.7(3)
C33 C32 CO3 69.35(18)
C31 C32 CO3 69.55(18)
C33 C32 H32 126.1
C31 C32 H32 126.1
CO3 C32 H32 126.1
C32 C33 C34 108.4(3)
C32 C33 CO3 70.31(18)
C34 C33 CO3 69.87(18)
C32 C33 H33 125.8
C34 C33 H33 125.8
CO3 C33 H33 125.8
C35 C34 C33 107.4(3)
C35 C34 CO3 69.97(19)
C33 C34 CO3 69.61(18)
C35 C34 H34 126.3
C33 C34 H34 126.3
CO3 C34 H34 126.3
C34 C35 C31 108.8(3)
C34 C35 CO3 69.77(19)
C31 C35 CO3 69.86(19)
C34 C35 H35 125.6
C31 C35 H35 125.6
CO3 C35 H35 125.6
N5 C36 C37 127.5(3)
N5 C36 C45 111.9(3)
C37 C36 C45 120.6(3)
C36 C37 C38 119.5(3)
C36 C37 H37 120.3
C38 C37 H37 120.3
C37 C38 C39 121.4(3)
C37 C38 C43 120.5(3)
C39 C38 C43 118.1(3)
C40 C39 C38 121.9(3)
C40 C39 H39 119.1
C38 C39 H39 119.1
C39 C40 C41 119.0(3)
C39 C40 H40 120.5
C41 C40 H40 120.5
C42 C41 C40 121.2(3)
C42 C41 H41 119.4
C40 C41 H41 119.4
C41 C42 C43 121.0(3)
C41 C42 H42 119.5
C43 C42 H42 119.5
C44 C43 C42 121.6(3)
C44 C43 C38 119.6(3)
C42 C43 C38 118.8(3)
C45 C44 C43 119.7(3)
C45 C44 H44 120.1
C43 C44 H44 120.1
N6 C45 C44 127.7(3)
N6 C45 C36 112.3(3)
C44 C45 C36 120.0(3)
C47 C46 C50 108.1(3)
C47 C46 CO4 70.04(18)
C50 C46 CO4 70.17(18)
C47 C46 H46 125.9
C50 C46 H46 125.9
CO4 C46 H46 125.9
C46 C47 C48 108.2(3)
C46 C47 CO4 69.69(17)
C48 C47 CO4 69.62(18)
C46 C47 H47 125.9
C48 C47 H47 125.9
CO4 C47 H47 125.9
C49 C48 C47 107.5(3)
C49 C48 CO4 69.81(18)
C47 C48 CO4 69.88(17)
C49 C48 H48 126.3
C47 C48 H48 126.3
CO4 C48 H48 126.3
C50 C49 C48 108.5(3)
C50 C49 CO4 70.19(18)
C48 C49 CO4 69.80(18)
C50 C49 H49 125.7
C48 C49 H49 125.7
CO4 C49 H49 125.7
C49 C50 C46 107.7(3)
C49 C50 CO4 69.55(18)
C46 C50 CO4 69.43(18)
C49 C50 H50 126.2
C46 C50 H50 126.2
CO4 C50 H50 126.2
N7 C51 C52 128.3(3)
N7 C51 C60 111.4(3)
C52 C51 C60 120.3(3)
C51 C52 C53 120.0(3)
C51 C52 H52 120.0
C53 C52 H52 120.0
C52 C53 C54 121.6(3)
C52 C53 C58 120.2(3)
C54 C53 C58 118.3(3)
C55 C54 C53 121.5(3)
C55 C54 H54 119.3
C53 C54 H54 119.3
C54 C55 C56 120.2(3)
C54 C55 H55 119.9
C56 C55 H55 119.9
C57 C56 C55 120.5(3)
C57 C56 H56 119.7
C55 C56 H56 119.7
C56 C57 C58 121.1(3)
C56 C57 H57 119.5
C58 C57 H57 119.5
C59 C58 C57 121.6(3)
C59 C58 C53 119.9(3)
C57 C58 C53 118.4(3)
C60 C59 C58 119.7(3)
C60 C59 H59 120.1
C58 C59 H59 120.1
N8 C60 C59 128.1(3)
N8 C60 C51 112.1(3)
C59 C60 C51 119.9(3)

loop_
_geom_bond_atom_site_label_1
_geom_bond_atom_site_label_2
_geom_bond_distance
CO1 N1 1.838(2)
CO1 N2 1.845(2)
CO1 C4 2.027(3)
CO1 C1 2.044(3)
CO1 C5 2.047(3)
CO1 C3 2.047(3)
CO1 C2 2.059(3)
CO2 N3 1.838(3)
CO2 N4 1.843(2)
CO2 C18 2.035(3)
CO2 C16 2.048(3)
CO2 C19 2.049(3)
CO2 C17 2.056(3)
CO2 C20 2.057(3)
CO3 N5 1.844(3)
CO3 N6 1.849(3)
CO3 C33 2.051(3)
CO3 C34 2.054(3)
CO3 C35 2.057(3)
CO3 C31 2.057(3)
CO3 C32 2.063(3)
CO4 N7 1.835(3)
CO4 N8 1.851(2)
CO4 C46 2.052(3)
CO4 C48 2.053(3)
CO4 C49 2.053(3)
CO4 C47 2.057(3)
CO4 C50 2.062(3)
N1 C6 1.346(4)
N1 H1A 0.8800
N2 C15 1.349(4)
N2 H2A 0.8800
N3 C21 1.353(4)
N3 H3A 0.8800
N4 C30 1.344(4)
N4 H4A 0.8800
N5 C36 1.351(4)
N5 H5A 0.8800
N6 C45 1.351(4)
N6 H6A 0.8800
N7 C51 1.346(4)
N7 H7A 0.8800
N8 C60 1.346(4)
N8 H8A 0.8800
C1 C5 1.412(4)
C1 C2 1.418(5)
C1 H1 1.0000
C2 C3 1.425(5)
C2 H2 1.0000
C3 C4 1.408(5)
C3 H3 1.0000
C4 C5 1.406(5)
C4 H4 1.0000
C5 H5 1.0000
C6 C7 1.396(4)
C6 C15 1.443(4)
C7 C8 1.400(4)
C7 H7 0.9500
C8 C9 1.430(4)
C8 C13 1.447(4)
C9 C10 1.357(4)
C9 H9 0.9500
C10 C11 1.420(4)
C10 H10 0.9500
C11 C12 1.364(4)
C11 H11 0.9500
C12 C13 1.428(4)
C12 H12 0.9500
C13 C14 1.404(4)
C14 C15 1.395(4)
C14 H14 0.9500
C16 C20 1.409(5)
C16 C17 1.418(4)
C16 H16 1.0000
C17 C18 1.414(4)
C17 H17 1.0000
C18 C19 1.411(5)
C18 H18 1.0000
C19 C20 1.418(5)
C19 H19 1.0000
C20 H20 1.0000
C21 C22 1.396(4)
C21 C30 1.443(4)
C22 C23 1.402(4)
C22 H22 0.9500
C23 C24 1.433(4)
C23 C28 1.442(4)
C24 C25 1.357(4)
C24 H24 0.9500
C25 C26 1.416(4)
C25 H25 0.9500
C26 C27 1.370(4)
C26 H26 0.9500
C27 C28 1.434(4)
C27 H27 0.9500
C28 C29 1.400(4)
C29 C30 1.400(4)
C29 H29 0.9500
C31 C35 1.417(5)
C31 C32 1.423(5)
C31 H31 1.0000
C32 C33 1.419(5)
C32 H32 1.0000
C33 C34 1.421(5)
C33 H33 1.0000
C34 C35 1.415(5)
C34 H34 1.0000
C35 H35 1.0000
C36 C37 1.394(4)
C36 C45 1.434(4)
C37 C38 1.400(4)
C37 H37 0.9500
C38 C39 1.435(4)
C38 C43 1.440(4)
C39 C40 1.365(4)
C39 H39 0.9500
C40 C41 1.433(4)
C40 H40 0.9500
C41 C42 1.360(4)
C41 H41 0.9500
C42 C43 1.423(4)
C42 H42 0.9500
C43 C44 1.406(4)
C44 C45 1.404(4)
C44 H44 0.9500
C46 C47 1.414(4)
C46 C50 1.420(4)
C46 H46 1.0000
C47 C48 1.422(4)
C47 H47 1.0000
C48 C49 1.418(4)
C48 H48 1.0000
C49 C50 1.416(5)
C49 H49 1.0000
C50 H50 1.0000
C51 C52 1.396(4)
C51 C60 1.446(4)
C52 C53 1.397(4)
C52 H52 0.9500
C53 C54 1.425(4)
C53 C58 1.445(4)
C54 C55 1.364(4)
C54 H54 0.9500
C55 C56 1.420(4)
C55 H55 0.9500
C56 C57 1.365(4)
C56 H56 0.9500
C57 C58 1.427(4)
C57 H57 0.9500
C58 C59 1.407(4)
C59 C60 1.403(4)
C59 H59 0.9500

loop_
_geom_torsion_atom_site_label_1
_geom_torsion_atom_site_label_2
_geom_torsion_atom_site_label_3
_geom_torsion_atom_site_label_4
_geom_torsion
N2 CO1 N1 C6 1.5(2)
C4 CO1 N1 C6 -115.7(3)
C1 CO1 N1 C6 -174.5(2)
C5 CO1 N1 C6 -135.4(2)
C3 CO1 N1 C6 123.8(3)
C2 CO1 N1 C6 145.7(2)
N1 CO1 N2 C15 -1.3(2)
C4 CO1 N2 C15 158.0(2)
C5 CO1 N2 C15 122.9(2)
C3 CO1 N2 C15 -159.5(2)
C2 CO1 N2 C15 -126.8(2)
N4 CO2 N3 C21 0.0(2)
C18 CO2 N3 C21 -118.6(3)
C16 CO2 N3 C21 -179.3(2)
C19 CO2 N3 C21 120.2(3)
C17 CO2 N3 C21 -139.9(2)
C20 CO2 N3 C21 141.6(2)
N3 CO2 N4 C30 0.0(2)
C18 CO2 N4 C30 158.6(2)
C19 CO2 N4 C30 -158.9(2)
C17 CO2 N4 C30 124.8(2)
C20 CO2 N4 C30 -125.7(2)
N6 CO3 N5 C36 2.5(2)
C33 CO3 N5 C36 180.0(2)
C34 CO3 N5 C36 -139.6(2)
C35 CO3 N5 C36 -117.1(3)
C31 CO3 N5 C36 127.3(4)
C32 CO3 N5 C36 142.2(2)
N5 CO3 N6 C45 -1.7(2)
C34 CO3 N6 C45 118.3(2)
C35 CO3 N6 C45 152.2(2)
C31 CO3 N6 C45 -165.2(2)
C32 CO3 N6 C45 -130.0(2)
N8 CO4 N7 C51 -0.5(2)
C46 CO4 N7 C51 -177.7(2)
C48 CO4 N7 C51 -118.0(3)
C49 CO4 N7 C51 119.9(3)
C47 CO4 N7 C51 -138.8(2)
C50 CO4 N7 C51 142.4(2)
N7 CO4 N8 C60 1.0(2)
C48 CO4 N8 C60 161.2(2)
C49 CO4 N8 C60 -156.4(2)
C47 CO4 N8 C60 126.7(2)
C50 CO4 N8 C60 -123.8(2)
C5 C1 C2 C3 0.4(3)
CO1 C1 C2 C3 -59.1(2)
C5 C1 C2 CO1 59.6(2)
C1 C2 C3 C4 0.1(4)
CO1 C2 C3 C4 -59.0(2)
C1 C2 C3 CO1 59.1(2)
C2 C3 C4 C5 -0.6(4)
CO1 C3 C4 C5 -60.3(2)
C2 C3 C4 CO1 59.7(2)
C3 C4 C5 C1 0.9(3)
CO1 C4 C5 C1 -59.4(2)
C3 C4 C5 CO1 60.3(2)
C2 C1 C5 C4 -0.8(3)
CO1 C1 C5 C4 59.0(2)
C2 C1 C5 CO1 -59.8(2)
CO1 N1 C6 C7 178.1(2)
CO1 N1 C6 C15 -1.3(3)
N1 C6 C7 C8 -179.0(3)
C15 C6 C7 C8 0.4(4)
C6 C7 C8 C9 179.4(3)
C6 C7 C8 C13 0.5(4)
C7 C8 C9 C10 -179.5(3)
C13 C8 C9 C10 -0.6(4)
C8 C9 C10 C11 0.2(5)
C9 C10 C11 C12 0.7(5)
C10 C11 C12 C13 -1.2(5)
C11 C12 C13 C14 -179.1(3)
C11 C12 C13 C8 0.8(4)
C7 C8 C13 C14 -1.1(4)
C9 C8 C13 C14 180.0(3)
C7 C8 C13 C12 179.0(3)
C9 C8 C13 C12 0.1(4)
C12 C13 C14 C15 -179.4(3)
C8 C13 C14 C15 0.6(4)
CO1 N2 C15 C14 -177.4(2)
CO1 N2 C15 C6 0.9(3)
C13 C14 C15 N2 178.4(3)
C13 C14 C15 C6 0.3(4)
N1 C6 C15 N2 0.3(3)
C7 C6 C15 N2 -179.2(3)
N1 C6 C15 C14 178.7(3)
C7 C6 C15 C14 -0.8(4)
C20 C16 C17 C18 -1.5(3)
CO2 C16 C17 C18 58.7(2)
C20 C16 C17 CO2 -60.2(2)
C16 C17 C18 C19 1.4(3)
CO2 C17 C18 C19 60.4(2)
C16 C17 C18 CO2 -59.0(2)
C17 C18 C19 C20 -0.8(3)
CO2 C18 C19 C20 59.8(2)
C17 C18 C19 CO2 -60.6(2)
C17 C16 C20 C19 1.0(3)
CO2 C16 C20 C19 -59.1(2)
C17 C16 C20 CO2 60.1(2)
C18 C19 C20 C16 -0.2(3)
CO2 C19 C20 C16 59.1(2)
C18 C19 C20 CO2 -59.3(2)
CO2 N3 C21 C22 179.9(2)
CO2 N3 C21 C30 0.0(3)
N3 C21 C22 C23 -179.5(3)
C30 C21 C22 C23 0.4(4)
C21 C22 C23 C24 -179.4(3)
C21 C22 C23 C28 0.2(4)
C22 C23 C24 C25 -179.8(3)
C28 C23 C24 C25 0.6(4)
C23 C24 C25 C26 -0.4(5)
C24 C25 C26 C27 0.5(5)
C25 C26 C27 C28 -0.7(5)
C26 C27 C28 C29 -179.2(3)
C26 C27 C28 C23 0.9(4)
C22 C23 C28 C29 -0.4(4)
C24 C23 C28 C29 179.2(3)
C22 C23 C28 C27 179.5(3)
C24 C23 C28 C27 -0.8(4)
C27 C28 C29 C30 -180.0(3)
C23 C28 C29 C30 0.0(4)
CO2 N4 C30 C29 -179.0(2)
CO2 N4 C30 C21 0.0(3)
C28 C29 C30 N4 179.6(3)
C28 C29 C30 C21 0.6(4)
N3 C21 C30 N4 -0.1(4)
C22 C21 C30 N4 -179.9(3)
N3 C21 C30 C29 179.1(3)
C22 C21 C30 C29 -0.8(4)
C35 C31 C32 C33 -0.9(4)
CO3 C31 C32 C33 59.0(2)
C35 C31 C32 CO3 -60.0(2)
C31 C32 C33 C34 0.5(4)
CO3 C32 C33 C34 59.7(2)
C31 C32 C33 CO3 -59.2(2)
C32 C33 C34 C35 0.1(4)
CO3 C33 C34 C35 60.0(2)
C32 C33 C34 CO3 -60.0(2)
C33 C34 C35 C31 -0.7(4)
CO3 C34 C35 C31 59.1(2)
C33 C34 C35 CO3 -59.8(2)
C32 C31 C35 C34 1.0(4)
CO3 C31 C35 C34 -59.1(2)
C32 C31 C35 CO3 60.1(2)
CO3 N5 C36 C37 177.6(2)
CO3 N5 C36 C45 -2.8(3)
N5 C36 C37 C38 179.9(3)
C45 C36 C37 C38 0.4(4)
C36 C37 C38 C39 -180.0(3)
C36 C37 C38 C43 -1.5(4)
C37 C38 C39 C40 178.0(3)
C43 C38 C39 C40 -0.5(4)
C38 C39 C40 C41 1.5(5)
C39 C40 C41 C42 -1.8(5)
C40 C41 C42 C43 1.0(5)
C41 C42 C43 C44 179.8(3)
C41 C42 C43 C38 0.0(4)
C37 C38 C43 C44 1.4(4)
C39 C38 C43 C44 179.9(3)
C37 C38 C43 C42 -178.8(3)
C39 C38 C43 C42 -0.3(4)
C42 C43 C44 C45 -179.9(3)
C38 C43 C44 C45 -0.2(4)
CO3 N6 C45 C44 -179.2(2)
CO3 N6 C45 C36 0.6(3)
C43 C44 C45 N6 178.9(3)
C43 C44 C45 C36 -0.9(4)
N5 C36 C45 N6 1.4(4)
C37 C36 C45 N6 -179.0(3)
N5 C36 C45 C44 -178.8(3)
C37 C36 C45 C44 0.9(4)
C50 C46 C47 C48 -0.9(4)
CO4 C46 C47 C48 59.2(2)
C50 C46 C47 CO4 -60.1(2)
C46 C47 C48 C49 0.8(4)
CO4 C47 C48 C49 60.0(2)
C46 C47 C48 CO4 -59.2(2)
C47 C48 C49 C50 -0.3(4)
CO4 C48 C49 C50 59.7(2)
C47 C48 C49 CO4 -60.0(2)
C48 C49 C50 C46 -0.3(4)
CO4 C49 C50 C46 59.2(2)
C48 C49 C50 CO4 -59.5(2)
C47 C46 C50 C49 0.8(4)
CO4 C46 C50 C49 -59.3(2)
C47 C46 C50 CO4 60.0(2)
CO4 N7 C51 C52 -178.9(2)
CO4 N7 C51 C60 0.0(3)
N7 C51 C52 C53 177.5(3)
C60 C51 C52 C53 -1.2(4)
C51 C52 C53 C54 -177.6(3)
C51 C52 C53 C58 0.9(4)
C52 C53 C54 C55 177.8(3)
C58 C53 C54 C55 -0.7(4)
C53 C54 C55 C56 -0.1(5)
C54 C55 C56 C57 1.2(5)
C55 C56 C57 C58 -1.5(5)
C56 C57 C58 C59 -177.9(3)
C56 C57 C58 C53 0.6(4)
C52 C53 C58 C59 0.4(4)
C54 C53 C58 C59 179.0(3)
C52 C53 C58 C57 -178.1(3)
C54 C53 C58 C57 0.5(4)
C57 C58 C59 C60 177.0(3)
C53 C58 C59 C60 -1.5(4)
CO4 N8 C60 C59 178.3(2)
CO4 N8 C60 C51 -1.3(3)
C58 C59 C60 N8 -178.4(3)
C58 C59 C60 C51 1.2(4)
N7 C51 C60 N8 0.8(4)
C52 C51 C60 N8 179.8(3)
N7 C51 C60 C59 -178.8(3)
C52 C51 C60 C59 0.1(4)
